data_8105239
loop_
_publ_author_name
'Adeleke, Adesola A.'
'Zamisa, Sizwe J.'
'Omondi, Bernard'

_publ_section_title
;
 Crystal structure of
 dichlorido-bis((E)-2-((pyridin-4-ylmethylene)amino)phenol)zinc(II),
 C24H20Cl2N4O2Zn
;
_journal_issue 3
_journal_name_full 'Zeitschrift f\"ur Kristallographie - New Crystal Structures'
_journal_page_first 625
_journal_page_last 628
_journal_paper_doi 10.1515/ncrs-2019-0863
_journal_volume 235
_journal_year 2020
_chemical_formula_moiety '2(C12 H10 Cl N2 O Zn0.5)'
_chemical_formula_sum 'C24 H20 Cl2 N4 O2 Zn'
_chemical_formula_weight 532.71
_space_group_crystal_system triclinic
_space_group_IT_number 2
_space_group_name_Hall '-P 1'
_space_group_name_H-M_alt 'P -1'
_atom_sites_solution_hydrogens geom
_cell_angle_alpha 102.7600(10)
_cell_angle_beta 90.385(2)
_cell_angle_gamma 94.112(3)
_cell_formula_units_Z 4
_cell_length_a 9.2965(6)
_cell_length_b 15.3678(11)
_cell_length_c 16.6358(11)
_cell_measurement_reflns_used 4374
_cell_measurement_temperature 100.0
_cell_measurement_theta_max 28.43
_cell_measurement_theta_min 2.56
_cell_volume 2311.4(3)
_computing_cell_refinement 'COSMO (Bruker, V1.61, 2009)'
_computing_data_collection 'COSMO (Bruker, V1.61, 2009)'
_computing_data_reduction 'SAINT (Bruker)'
_computing_molecular_graphics 'Olex2 1.3 (Dolomanov et al., 2009)'
_computing_publication_material 'Olex2 1.3 (Dolomanov et al., 2009)'
_computing_structure_refinement 'ShelXL 2016/6 (Sheldrick, 2015)'
_computing_structure_solution 'ShelXS-2013 (Sheldrick, 2008)'
_diffrn_ambient_temperature 100.0
_diffrn_detector 'Bruker APEX2 area detector'
_diffrn_detector_area_resol_mean 7.9
_diffrn_detector_type 'CCD area detector'
_diffrn_measured_fraction_theta_full 0.997
_diffrn_measured_fraction_theta_max 0.982
_diffrn_measurement_device 'three-circle diffractometer'
_diffrn_measurement_device_type 'Bruker APEX-II CCD'
_diffrn_measurement_method '\f and \w scans'
_diffrn_radiation_monochromator graphite
_diffrn_radiation_probe x-ray
_diffrn_radiation_type MoK\a
_diffrn_radiation_wavelength 0.71073
_diffrn_reflns_av_R_equivalents 0.0215
_diffrn_reflns_av_unetI/netI 0.0221
_diffrn_reflns_Laue_measured_fraction_full 0.997
_diffrn_reflns_Laue_measured_fraction_max 0.982
_diffrn_reflns_limit_h_max 12
_diffrn_reflns_limit_h_min -12
_diffrn_reflns_limit_k_max 20
_diffrn_reflns_limit_k_min -20
_diffrn_reflns_limit_l_max 22
_diffrn_reflns_limit_l_min -22
_diffrn_reflns_number 42934
_diffrn_reflns_point_group_measured_fraction_full 0.997
_diffrn_reflns_point_group_measured_fraction_max 0.982
_diffrn_reflns_theta_full 25.242
_diffrn_reflns_theta_max 28.514
_diffrn_reflns_theta_min 2.048
_diffrn_source 'sealed X-ray tube'
_diffrn_source_type 'sealed X-ray tube'
_diffrn_standards_number 0
_exptl_absorpt_coefficient_mu 1.323
_exptl_absorpt_correction_T_max 0.7457
_exptl_absorpt_correction_T_min 0.6889
_exptl_absorpt_correction_type multi-scan
_exptl_absorpt_process_details
'SADABS-2008/1 (Bruker,2008) was used for absorption correction. wR2(int) was 0.0308 before and 0.0158 after correction. The Ratio of minimum to maximum transmission is 0.9238. The \l/2 correction factor is 0.0015.'
_exptl_crystal_colour yellow
_exptl_crystal_colour_primary yellow
_exptl_crystal_density_diffrn 1.531
_exptl_crystal_density_meas .
_exptl_crystal_description block
_exptl_crystal_F_000 1088
_exptl_crystal_recrystallization_method 'The material was recrystallised from methanol by slow evaporation'
_exptl_crystal_size_max 0.32
_exptl_crystal_size_mid 0.24
_exptl_crystal_size_min 0.13
_refine_diff_density_max 0.388
_refine_diff_density_min -0.275
_refine_diff_density_rms 0.057
_refine_ls_extinction_coef .
_refine_ls_extinction_method none
_refine_ls_goodness_of_fit_ref 1.027
_refine_ls_hydrogen_treatment constr
_refine_ls_matrix_type full
_refine_ls_number_parameters 599
_refine_ls_number_reflns 11554
_refine_ls_number_restraints 0
_refine_ls_restrained_S_all 1.027
_refine_ls_R_factor_all 0.0340
_refine_ls_R_factor_gt 0.0260
_refine_ls_shift/su_max 0.003
_refine_ls_shift/su_mean 0.000
_refine_ls_structure_factor_coef Fsqd
_refine_ls_weighting_details 'w=1/[\s^2^(Fo^2^)+(0.0300P)^2^+1.1286P] where P=(Fo^2^+2Fc^2^)/3'
_refine_ls_weighting_scheme calc
_refine_ls_wR_factor_gt 0.0616
_refine_ls_wR_factor_ref 0.0653
_reflns_Friedel_coverage 0.000
_reflns_Friedel_fraction_full .
_reflns_Friedel_fraction_max .
_reflns_number_gt 9948
_reflns_number_total 11554
_reflns_threshold_expression 'I > 2\s(I)'
_cod_data_source_file suppl_ncrs-2019-0863_suppl.cif
_cod_data_source_block ZnCl4Py2OH
_cod_database_code 8105239
_shelx_space_group_comment
;
The symmetry employed for this shelxl refinement is uniquely defined
by the following loop, which should always be used as a source of
symmetry information in preference to the above space-group names.
They are only intended as comments.
;
_shelx_estimated_absorpt_t_max 0.847
_shelx_estimated_absorpt_t_min 0.677
_olex2_refinement_description
;
1. Fixed Uiso
 At 1.2 times of:
  All C(H) groups
 At 1.5 times of:
  All O(H) groups
2.a Aromatic/amide H refined with riding coordinates:
 C2A(H2A), C3A(H3A), C4A(H4A), C5A(H5A), C7A(H7A), C9A(H9A), C10A(H10A),
 C11A(H11A), C12A(H12A), C14A(H14A), C15A(H15A), C16A(H16A), C17A(H17A),
 C19A(H19A), C21A(H21A), C22A(H22A), C23A(H23A), C24A(H24A), C2B(H2B), C3B(H3B),
  C4B(H4B), C5B(H5B), C7B(H7B), C9B(H9B), C10B(H10B), C11B(H11B), C12B(H12B),
 C14B(H14B), C15B(H15B), C16B(H16B), C17B(H17B), C19B(H19B), C21B(H21B),
 C22B(H22B), C23B(H23B), C24B(H24B)
2.b Idealised tetrahedral OH refined as rotating group:
 O1A(H1A), O2A(H2AA), O1B(H1B), O2B(H2BA)
;

loop_
_space_group_symop_operation_xyz
'x, y, z'
'-x, -y, -z'

loop_
_atom_site_label
_atom_site_type_symbol
_atom_site_fract_x
_atom_site_fract_y
_atom_site_fract_z
_atom_site_U_iso_or_equiv
_atom_site_adp_type
_atom_site_occupancy
_atom_site_site_symmetry_order
_atom_site_calc_flag
_atom_site_refinement_flags_posn
_atom_site_refinement_flags_adp
_atom_site_refinement_flags_occupancy
_atom_site_disorder_assembly
_atom_site_disorder_group
Zn1A Zn 0.53123(2) 0.50168(2) 0.74864(2) 0.01497(4) Uani 1 1 d . . . . .
Cl1A Cl 0.45239(4) 0.39154(2) 0.64279(2) 0.02351(8) Uani 1 1 d . . . . .
Cl2A Cl 0.73240(4) 0.48070(2) 0.81512(2) 0.01996(8) Uani 1 1 d . . . . .
O1A O 0.49354(14) 0.81901(8) 0.35948(7) 0.0302(3) Uani 1 1 d . . . . .
H1A H 0.499361 0.779826 0.387227 0.045 Uiso 1 1 calc R U . . .
O2A O -0.32494(12) 0.67340(8) 0.94117(7) 0.0234(2) Uani 1 1 d . . . . .
H2AA H -0.256651 0.648163 0.915162 0.035 Uiso 1 1 calc R U . . .
N1A N 0.61731(14) 0.82862(8) 0.51152(8) 0.0188(3) Uani 1 1 d . . . . .
N2A N 0.56483(13) 0.61225(8) 0.69916(7) 0.0164(2) Uani 1 1 d . . . . .
N3A N -0.07106(13) 0.63077(8) 0.99315(8) 0.0171(2) Uani 1 1 d . . . . .
N4A N 0.37381(13) 0.53458(8) 0.83253(7) 0.0160(2) Uani 1 1 d . . . . .
C1A C 0.57005(17) 0.89563(11) 0.39851(9) 0.0223(3) Uani 1 1 d . . . . .
C2A C 0.58197(18) 0.96709(12) 0.35904(10) 0.0261(4) Uani 1 1 d . . . . .
H2A H 0.535949 0.961743 0.306835 0.031 Uiso 1 1 calc R U . . .
C3A C 0.66073(18) 1.04549(12) 0.39602(10) 0.0268(4) Uani 1 1 d . . . . .
H3A H 0.669072 1.093760 0.368774 0.032 Uiso 1 1 calc R U . . .
C4A C 0.72802(18) 1.05465(11) 0.47268(11) 0.0267(3) Uani 1 1 d . . . . .
H4A H 0.783210 1.108511 0.497289 0.032 Uiso 1 1 calc R U . . .
C5A C 0.71398(17) 0.98465(11) 0.51289(10) 0.0228(3) Uani 1 1 d . . . . .
H5A H 0.758939 0.991034 0.565532 0.027 Uiso 1 1 calc R U . . .
C6A C 0.63426(16) 0.90468(10) 0.47677(9) 0.0190(3) Uani 1 1 d . . . . .
C7A C 0.62881(16) 0.83752(10) 0.58946(9) 0.0178(3) Uani 1 1 d . . . . .
H7A H 0.648031 0.895443 0.623854 0.021 Uiso 1 1 calc R U . . .
C8A C 0.61255(15) 0.75883(10) 0.62664(9) 0.0169(3) Uani 1 1 d . . . . .
C9A C 0.61682(18) 0.76942(10) 0.71207(9) 0.0224(3) Uani 1 1 d . . . . .
H9A H 0.636919 0.827043 0.746871 0.027 Uiso 1 1 calc R U . . .
C10A C 0.59151(18) 0.69517(10) 0.74567(9) 0.0223(3) Uani 1 1 d . . . . .
H10A H 0.593078 0.703219 0.803962 0.027 Uiso 1 1 calc R U . . .
C11A C 0.56507(17) 0.60208(10) 0.61674(9) 0.0210(3) Uani 1 1 d . . . . .
H11A H 0.548607 0.543463 0.583267 0.025 Uiso 1 1 calc R U . . .
C12A C 0.58806(17) 0.67262(10) 0.57861(9) 0.0208(3) Uani 1 1 d . . . . .
H12A H 0.587200 0.662495 0.520167 0.025 Uiso 1 1 calc R U . . .
C13A C -0.30638(16) 0.67668(10) 1.02341(9) 0.0178(3) Uani 1 1 d . . . . .
C14A C -0.42056(17) 0.69890(10) 1.07575(10) 0.0207(3) Uani 1 1 d . . . . .
H14A H -0.510347 0.710676 1.054344 0.025 Uiso 1 1 calc R U . . .
C15A C -0.40219(17) 0.70370(10) 1.15948(10) 0.0231(3) Uani 1 1 d . . . . .
H15A H -0.479961 0.718605 1.195464 0.028 Uiso 1 1 calc R U . . .
C16A C -0.27063(17) 0.68684(11) 1.19116(10) 0.0228(3) Uani 1 1 d . . . . .
H16A H -0.258339 0.691538 1.248739 0.027 Uiso 1 1 calc R U . . .
C17A C -0.15757(17) 0.66321(10) 1.13890(9) 0.0210(3) Uani 1 1 d . . . . .
H17A H -0.068263 0.651272 1.160771 0.025 Uiso 1 1 calc R U . . .
C18A C -0.17425(15) 0.65683(9) 1.05397(9) 0.0166(3) Uani 1 1 d . . . . .
C19A C 0.04993(16) 0.60463(10) 1.01075(9) 0.0184(3) Uani 1 1 d . . . . .
H19A H 0.070786 0.601673 1.066025 0.022 Uiso 1 1 calc R U . . .
C20A C 0.15804(16) 0.57893(10) 0.94734(9) 0.0168(3) Uani 1 1 d . . . . .
C21A C 0.29266(16) 0.55769(10) 0.97106(9) 0.0182(3) Uani 1 1 d . . . . .
H21A H 0.312813 0.557966 1.027182 0.022 Uiso 1 1 calc R U . . .
C22A C 0.39695(16) 0.53617(10) 0.91255(9) 0.0177(3) Uani 1 1 d . . . . .
H22A H 0.488413 0.521988 0.929680 0.021 Uiso 1 1 calc R U . . .
C23A C 0.24256(17) 0.55403(11) 0.80920(9) 0.0207(3) Uani 1 1 d . . . . .
H23A H 0.225028 0.552593 0.752576 0.025 Uiso 1 1 calc R U . . .
C24A C 0.13278(16) 0.57588(10) 0.86374(9) 0.0203(3) Uani 1 1 d . . . . .
H24A H 0.041638 0.588621 0.844836 0.024 Uiso 1 1 calc R U . . .
Zn1B Zn -0.09512(2) 0.02925(2) 0.74854(2) 0.01920(5) Uani 1 1 d . . . . .
Cl1B Cl -0.03373(4) -0.09137(2) 0.65881(2) 0.02339(8) Uani 1 1 d . . . . .
Cl2B Cl -0.30760(4) 0.02279(3) 0.80974(2) 0.02481(8) Uani 1 1 d . . . . .
O1B O -0.09580(14) 0.59846(8) 0.69823(8) 0.0308(3) Uani 1 1 d . . . . .
H1B H -0.114188 0.546258 0.704952 0.046 Uiso 1 1 calc R U . . .
O2B O 0.78118(13) 0.20379(9) 0.95782(7) 0.0302(3) Uani 1 1 d . . . . .
H2BA H 0.713921 0.173824 0.927777 0.045 Uiso 1 1 calc R U . . .
N1B N 0.02106(14) 0.44309(9) 0.63420(8) 0.0211(3) Uani 1 1 d . . . . .
N2B N -0.07254(14) 0.13371(8) 0.69008(8) 0.0201(3) Uani 1 1 d . . . . .
N3B N 0.53289(14) 0.12836(9) 1.00096(8) 0.0210(3) Uani 1 1 d . . . . .
N4B N 0.06352(14) 0.06222(9) 0.83847(8) 0.0212(3) Uani 1 1 d . . . . .
C1B C 0.00852(18) 0.59813(11) 0.64173(10) 0.0239(3) Uani 1 1 d . . . . .
C2B C 0.0507(2) 0.67848(11) 0.61925(11) 0.0313(4) Uani 1 1 d . . . . .
H2B H 0.005424 0.731480 0.642592 0.038 Uiso 1 1 calc R U . . .
C3B C 0.1583(2) 0.68019(12) 0.56301(11) 0.0329(4) Uani 1 1 d . . . . .
H3B H 0.187847 0.734991 0.548373 0.039 Uiso 1 1 calc R U . . .
C4B C 0.2243(2) 0.60317(12) 0.52733(12) 0.0318(4) Uani 1 1 d . . . . .
H4B H 0.297735 0.605183 0.488205 0.038 Uiso 1 1 calc R U . . .
C5B C 0.18237(18) 0.52359(12) 0.54919(11) 0.0273(4) Uani 1 1 d . . . . .
H5B H 0.227771 0.470890 0.525100 0.033 Uiso 1 1 calc R U . . .
C6B C 0.07372(16) 0.51977(10) 0.60645(10) 0.0204(3) Uani 1 1 d . . . . .
C7B C 0.05899(17) 0.36583(10) 0.60088(10) 0.0216(3) Uani 1 1 d . . . . .
H7B H 0.123060 0.359494 0.556057 0.026 Uiso 1 1 calc R U . . .
C8B C 0.00609(16) 0.28590(10) 0.63003(9) 0.0202(3) Uani 1 1 d . . . . .
C9B C -0.10257(17) 0.28683(11) 0.68759(10) 0.0230(3) Uani 1 1 d . . . . .
H9B H -0.151193 0.339458 0.707176 0.028 Uiso 1 1 calc R U . . .
C10B C -0.13855(17) 0.20986(11) 0.71577(10) 0.0234(3) Uani 1 1 d . . . . .
H10B H -0.212850 0.210858 0.754816 0.028 Uiso 1 1 calc R U . . .
C11B C 0.02741(18) 0.13200(11) 0.63172(10) 0.0243(3) Uani 1 1 d . . . . .
H11B H 0.071768 0.077900 0.611394 0.029 Uiso 1 1 calc R U . . .
C12B C 0.06801(18) 0.20572(11) 0.60023(10) 0.0251(3) Uani 1 1 d . . . . .
H12B H 0.137899 0.201689 0.558425 0.030 Uiso 1 1 calc R U . . .
C13B C 0.77353(18) 0.18657(10) 1.03498(10) 0.0222(3) Uani 1 1 d . . . . .
C14B C 0.89429(19) 0.20876(11) 1.08737(10) 0.0257(3) Uani 1 1 d . . . . .
H14B H 0.980258 0.235198 1.069468 0.031 Uiso 1 1 calc R U . . .
C15B C 0.8883(2) 0.19205(12) 1.16568(11) 0.0287(4) Uani 1 1 d . . . . .
H15B H 0.969914 0.207913 1.201992 0.034 Uiso 1 1 calc R U . . .
C16B C 0.7633(2) 0.15214(14) 1.19143(11) 0.0339(4) Uani 1 1 d . . . . .
H16B H 0.760488 0.139886 1.244947 0.041 Uiso 1 1 calc R U . . .
C17B C 0.64268(19) 0.13010(13) 1.13964(11) 0.0300(4) Uani 1 1 d . . . . .
H17B H 0.557601 0.102869 1.157711 0.036 Uiso 1 1 calc R U . . .
C18B C 0.64601(17) 0.14791(10) 1.06071(10) 0.0211(3) Uani 1 1 d . . . . .
C19B C 0.40400(18) 0.10979(11) 1.01926(10) 0.0238(3) Uani 1 1 d . . . . .
H19B H 0.382120 0.107049 1.074385 0.029 Uiso 1 1 calc R U . . .
C20B C 0.28787(17) 0.09244(10) 0.95603(10) 0.0216(3) Uani 1 1 d . . . . .
C21B C 0.14505(19) 0.08259(13) 0.97796(11) 0.0319(4) Uani 1 1 d . . . . .
H21B H 0.121667 0.085829 1.033994 0.038 Uiso 1 1 calc R U . . .
C22B C 0.03650(19) 0.06801(13) 0.91805(11) 0.0307(4) Uani 1 1 d . . . . .
H22B H -0.060850 0.061894 0.934230 0.037 Uiso 1 1 calc R U . . .
C23B C 0.20125(18) 0.07332(12) 0.81689(10) 0.0279(4) Uani 1 1 d . . . . .
H23B H 0.221218 0.070796 0.760526 0.033 Uiso 1 1 calc R U . . .
C24B C 0.31511(18) 0.08825(12) 0.87301(10) 0.0263(3) Uani 1 1 d . . . . .
H24B H 0.411241 0.095614 0.855250 0.032 Uiso 1 1 calc R U . . .

loop_
_atom_site_aniso_label
_atom_site_aniso_U_11
_atom_site_aniso_U_22
_atom_site_aniso_U_33
_atom_site_aniso_U_23
_atom_site_aniso_U_13
_atom_site_aniso_U_12
Zn1A 0.01893(9) 0.01510(8) 0.01157(8) 0.00407(6) 0.00145(6) 0.00238(6)
Cl1A 0.0370(2) 0.01820(17) 0.01397(16) 0.00199(13) 0.00087(14) -0.00252(15)
Cl2A 0.02043(17) 0.02446(18) 0.01649(17) 0.00603(14) 0.00164(13) 0.00701(13)
O1A 0.0436(7) 0.0280(6) 0.0209(6) 0.0084(5) -0.0045(5) 0.0052(5)
O2A 0.0245(6) 0.0293(6) 0.0175(5) 0.0048(5) 0.0015(4) 0.0100(5)
N1A 0.0208(6) 0.0192(6) 0.0188(6) 0.0084(5) 0.0036(5) 0.0045(5)
N2A 0.0193(6) 0.0167(6) 0.0141(6) 0.0053(5) 0.0007(5) 0.0021(5)
N3A 0.0164(6) 0.0172(6) 0.0171(6) 0.0030(5) 0.0013(5) -0.0005(5)
N4A 0.0183(6) 0.0166(6) 0.0137(6) 0.0045(5) 0.0001(4) 0.0016(5)
C1A 0.0244(8) 0.0265(8) 0.0184(7) 0.0075(6) 0.0067(6) 0.0094(6)
C2A 0.0303(9) 0.0345(9) 0.0193(8) 0.0142(7) 0.0081(6) 0.0149(7)
C3A 0.0295(9) 0.0288(9) 0.0292(9) 0.0183(7) 0.0151(7) 0.0125(7)
C4A 0.0276(8) 0.0232(8) 0.0324(9) 0.0122(7) 0.0086(7) 0.0039(6)
C5A 0.0255(8) 0.0239(8) 0.0213(8) 0.0093(6) 0.0045(6) 0.0042(6)
C6A 0.0213(7) 0.0215(7) 0.0172(7) 0.0087(6) 0.0065(6) 0.0073(6)
C7A 0.0195(7) 0.0167(7) 0.0182(7) 0.0056(6) 0.0024(5) 0.0032(5)
C8A 0.0164(7) 0.0181(7) 0.0174(7) 0.0065(6) 0.0021(5) 0.0021(5)
C9A 0.0334(9) 0.0167(7) 0.0163(7) 0.0027(6) -0.0003(6) 0.0008(6)
C10A 0.0325(9) 0.0213(8) 0.0135(7) 0.0043(6) 0.0004(6) 0.0026(6)
C11A 0.0295(8) 0.0171(7) 0.0151(7) 0.0016(6) 0.0010(6) 0.0002(6)
C12A 0.0284(8) 0.0214(8) 0.0133(7) 0.0054(6) 0.0012(6) 0.0007(6)
C13A 0.0221(7) 0.0141(7) 0.0171(7) 0.0033(5) 0.0004(5) 0.0014(5)
C14A 0.0195(7) 0.0182(7) 0.0241(8) 0.0028(6) 0.0024(6) 0.0045(6)
C15A 0.0239(8) 0.0201(8) 0.0245(8) 0.0033(6) 0.0075(6) 0.0009(6)
C16A 0.0264(8) 0.0245(8) 0.0165(7) 0.0031(6) 0.0034(6) -0.0017(6)
C17A 0.0203(7) 0.0235(8) 0.0188(7) 0.0045(6) -0.0012(6) -0.0008(6)
C18A 0.0176(7) 0.0139(7) 0.0179(7) 0.0031(5) 0.0020(5) -0.0003(5)
C19A 0.0201(7) 0.0193(7) 0.0164(7) 0.0048(6) 0.0020(5) 0.0022(6)
C20A 0.0175(7) 0.0154(7) 0.0178(7) 0.0044(6) 0.0015(5) 0.0012(5)
C21A 0.0198(7) 0.0226(7) 0.0136(7) 0.0067(6) 0.0002(5) 0.0024(6)
C22A 0.0169(7) 0.0203(7) 0.0169(7) 0.0062(6) -0.0004(5) 0.0020(5)
C23A 0.0226(7) 0.0261(8) 0.0136(7) 0.0042(6) -0.0017(6) 0.0043(6)
C24A 0.0184(7) 0.0249(8) 0.0176(7) 0.0034(6) -0.0029(6) 0.0049(6)
Zn1B 0.01848(9) 0.01716(9) 0.02232(9) 0.00539(7) 0.00281(7) 0.00042(6)
Cl1B 0.02469(18) 0.01730(17) 0.0283(2) 0.00427(15) 0.00179(15) 0.00475(14)
Cl2B 0.01898(17) 0.0290(2) 0.02508(19) 0.00415(15) 0.00413(14) -0.00193(14)
O1B 0.0397(7) 0.0218(6) 0.0324(7) 0.0076(5) 0.0054(5) 0.0076(5)
O2B 0.0328(7) 0.0368(7) 0.0214(6) 0.0118(5) -0.0050(5) -0.0119(5)
N1B 0.0206(6) 0.0190(6) 0.0247(7) 0.0074(5) -0.0034(5) 0.0007(5)
N2B 0.0205(6) 0.0171(6) 0.0226(7) 0.0042(5) 0.0015(5) 0.0013(5)
N3B 0.0239(7) 0.0185(6) 0.0208(7) 0.0044(5) 0.0011(5) 0.0032(5)
N4B 0.0200(6) 0.0194(6) 0.0238(7) 0.0041(5) 0.0031(5) 0.0004(5)
C1B 0.0285(8) 0.0227(8) 0.0204(8) 0.0046(6) -0.0069(6) 0.0019(6)
C2B 0.0459(11) 0.0189(8) 0.0294(9) 0.0065(7) -0.0087(8) 0.0031(7)
C3B 0.0420(10) 0.0267(9) 0.0327(10) 0.0160(8) -0.0115(8) -0.0079(8)
C4B 0.0280(9) 0.0356(10) 0.0353(10) 0.0177(8) -0.0039(7) -0.0050(7)
C5B 0.0238(8) 0.0276(9) 0.0327(9) 0.0117(7) -0.0003(7) 0.0014(6)
C6B 0.0205(7) 0.0190(7) 0.0224(8) 0.0072(6) -0.0057(6) -0.0006(6)
C7B 0.0206(7) 0.0220(8) 0.0232(8) 0.0067(6) 0.0003(6) 0.0017(6)
C8B 0.0199(7) 0.0191(7) 0.0213(7) 0.0045(6) -0.0026(6) 0.0004(6)
C9B 0.0235(8) 0.0190(7) 0.0260(8) 0.0024(6) 0.0025(6) 0.0056(6)
C10B 0.0228(8) 0.0217(8) 0.0259(8) 0.0045(6) 0.0062(6) 0.0042(6)
C11B 0.0243(8) 0.0201(8) 0.0296(9) 0.0060(7) 0.0073(6) 0.0059(6)
C12B 0.0256(8) 0.0243(8) 0.0272(8) 0.0082(7) 0.0078(6) 0.0052(6)
C13B 0.0303(8) 0.0175(7) 0.0192(7) 0.0057(6) -0.0006(6) -0.0003(6)
C14B 0.0294(8) 0.0225(8) 0.0249(8) 0.0064(7) -0.0024(6) -0.0033(6)
C15B 0.0322(9) 0.0290(9) 0.0249(8) 0.0057(7) -0.0059(7) 0.0026(7)
C16B 0.0360(10) 0.0472(11) 0.0219(8) 0.0140(8) 0.0007(7) 0.0059(8)
C17B 0.0293(9) 0.0386(10) 0.0256(9) 0.0133(8) 0.0048(7) 0.0056(7)
C18B 0.0238(8) 0.0185(7) 0.0215(8) 0.0043(6) 0.0009(6) 0.0049(6)
C19B 0.0262(8) 0.0250(8) 0.0214(8) 0.0074(6) 0.0030(6) 0.0028(6)
C20B 0.0238(8) 0.0176(7) 0.0236(8) 0.0049(6) 0.0031(6) 0.0021(6)
C21B 0.0259(9) 0.0488(11) 0.0234(8) 0.0130(8) 0.0058(7) 0.0033(8)
C22B 0.0215(8) 0.0465(11) 0.0271(9) 0.0136(8) 0.0068(7) 0.0043(7)
C23B 0.0244(8) 0.0356(9) 0.0208(8) 0.0011(7) 0.0044(6) -0.0016(7)
C24B 0.0204(8) 0.0309(9) 0.0251(8) 0.0019(7) 0.0044(6) -0.0014(6)

loop_
_atom_type_symbol
_atom_type_description
_atom_type_scat_dispersion_real
_atom_type_scat_dispersion_imag
_atom_type_scat_source
C C 0.0033 0.0016 'International Tables Vol C Tables 4.2.6.8 and 6.1.1.4'
H H 0.0000 0.0000 'International Tables Vol C Tables 4.2.6.8 and 6.1.1.4'
Cl Cl 0.1484 0.1585 'International Tables Vol C Tables 4.2.6.8 and 6.1.1.4'
N N 0.0061 0.0033 'International Tables Vol C Tables 4.2.6.8 and 6.1.1.4'
O O 0.0106 0.0060 'International Tables Vol C Tables 4.2.6.8 and 6.1.1.4'
Zn Zn 0.2839 1.4301 'International Tables Vol C Tables 4.2.6.8 and 6.1.1.4'

loop_
_geom_angle_atom_site_label_1
_geom_angle_atom_site_label_2
_geom_angle_atom_site_label_3
_geom_angle
_geom_angle_site_symmetry_1
_geom_angle_site_symmetry_3
Cl1A Zn1A Cl2A 116.607(16) . .
N2A Zn1A Cl1A 104.87(4) . .
N2A Zn1A Cl2A 109.81(4) . .
N4A Zn1A Cl1A 111.66(4) . .
N4A Zn1A Cl2A 108.96(4) . .
N4A Zn1A N2A 104.14(5) . .
C1A O1A H1A 109.5 . .
C13A O2A H2AA 109.5 . .
C7A N1A C6A 119.98(13) . .
C10A N2A Zn1A 122.72(10) . .
C10A N2A C11A 117.81(13) . .
C11A N2A Zn1A 119.43(10) . .
C19A N3A C18A 121.70(13) . .
C22A N4A Zn1A 120.87(10) . .
C22A N4A C23A 117.91(13) . .
C23A N4A Zn1A 121.22(10) . .
O1A C1A C2A 118.14(15) . .
O1A C1A C6A 121.92(14) . .
C2A C1A C6A 119.93(15) . .
C1A C2A H2A 120.1 . .
C3A C2A C1A 119.90(15) . .
C3A C2A H2A 120.1 . .
C2A C3A H3A 119.6 . .
C2A C3A C4A 120.80(15) . .
C4A C3A H3A 119.6 . .
C3A C4A H4A 120.2 . .
C5A C4A C3A 119.53(16) . .
C5A C4A H4A 120.2 . .
C4A C5A H5A 119.7 . .
C4A C5A C6A 120.69(15) . .
C6A C5A H5A 119.7 . .
C1A C6A N1A 115.85(14) . .
C5A C6A N1A 124.97(14) . .
C5A C6A C1A 119.11(14) . .
N1A C7A H7A 119.7 . .
N1A C7A C8A 120.67(14) . .
C8A C7A H7A 119.7 . .
C9A C8A C7A 120.40(13) . .
C12A C8A C7A 121.67(13) . .
C12A C8A C9A 117.90(13) . .
C8A C9A H9A 120.3 . .
C10A C9A C8A 119.34(14) . .
C10A C9A H9A 120.3 . .
N2A C10A C9A 122.59(14) . .
N2A C10A H10A 118.7 . .
C9A C10A H10A 118.7 . .
N2A C11A H11A 118.5 . .
N2A C11A C12A 123.09(14) . .
C12A C11A H11A 118.5 . .
C8A C12A H12A 120.4 . .
C11A C12A C8A 119.22(14) . .
C11A C12A H12A 120.4 . .
O2A C13A C14A 118.96(14) . .
O2A C13A C18A 120.19(13) . .
C14A C13A C18A 120.84(14) . .
C13A C14A H14A 120.3 . .
C15A C14A C13A 119.43(14) . .
C15A C14A H14A 120.3 . .
C14A C15A H15A 119.8 . .
C14A C15A C16A 120.48(15) . .
C16A C15A H15A 119.8 . .
C15A C16A H16A 119.9 . .
C17A C16A C15A 120.15(15) . .
C17A C16A H16A 119.9 . .
C16A C17A H17A 119.8 . .
C16A C17A C18A 120.35(14) . .
C18A C17A H17A 119.8 . .
C13A C18A N3A 114.55(13) . .
C17A C18A N3A 126.74(14) . .
C17A C18A C13A 118.71(14) . .
N3A C19A H19A 119.3 . .
N3A C19A C20A 121.46(14) . .
C20A C19A H19A 119.3 . .
C21A C20A C19A 119.02(13) . .
C21A C20A C24A 117.95(14) . .
C24A C20A C19A 123.02(13) . .
C20A C21A H21A 120.2 . .
C22A C21A C20A 119.70(13) . .
C22A C21A H21A 120.2 . .
N4A C22A C21A 122.49(14) . .
N4A C22A H22A 118.8 . .
C21A C22A H22A 118.8 . .
N4A C23A H23A 118.5 . .
N4A C23A C24A 123.10(14) . .
C24A C23A H23A 118.5 . .
C20A C24A H24A 120.6 . .
C23A C24A C20A 118.84(14) . .
C23A C24A H24A 120.6 . .
Cl1B Zn1B Cl2B 118.417(17) . .
N2B Zn1B Cl1B 106.64(4) . .
N2B Zn1B Cl2B 112.20(4) . .
N4B Zn1B Cl1B 107.48(4) . .
N4B Zn1B Cl2B 108.20(4) . .
N4B Zn1B N2B 102.69(5) . .
C1B O1B H1B 109.5 . .
C13B O2B H2BA 109.5 . .
C7B N1B C6B 121.26(14) . .
C10B N2B Zn1B 122.43(11) . .
C11B N2B Zn1B 118.95(11) . .
C11B N2B C10B 117.90(14) . .
C19B N3B C18B 122.01(14) . .
C22B N4B Zn1B 122.45(11) . .
C22B N4B C23B 118.06(15) . .
C23B N4B Zn1B 119.37(11) . .
O1B C1B C2B 118.38(15) . .
O1B C1B C6B 121.36(14) . .
C2B C1B C6B 120.27(16) . .
C1B C2B H2B 120.3 . .
C3B C2B C1B 119.46(17) . .
C3B C2B H2B 120.3 . .
C2B C3B H3B 119.4 . .
C2B C3B C4B 121.14(16) . .
C4B C3B H3B 119.4 . .
C3B C4B H4B 120.3 . .
C5B C4B C3B 119.49(17) . .
C5B C4B H4B 120.3 . .
C4B C5B H5B 119.6 . .
C4B C5B C6B 120.72(17) . .
C6B C5B H5B 119.6 . .
C1B C6B N1B 114.67(14) . .
C1B C6B C5B 118.91(15) . .
C5B C6B N1B 126.41(15) . .
N1B C7B H7B 119.2 . .
N1B C7B C8B 121.60(15) . .
C8B C7B H7B 119.2 . .
C9B C8B C7B 123.05(14) . .
C12B C8B C7B 119.00(14) . .
C12B C8B C9B 117.95(14) . .
C8B C9B H9B 120.5 . .
C10B C9B C8B 119.03(15) . .
C10B C9B H9B 120.5 . .
N2B C10B C9B 122.73(15) . .
N2B C10B H10B 118.6 . .
C9B C10B H10B 118.6 . .
N2B C11B H11B 118.7 . .
N2B C11B C12B 122.60(15) . .
C12B C11B H11B 118.7 . .
C8B C12B H12B 120.2 . .
C11B C12B C8B 119.62(15) . .
C11B C12B H12B 120.2 . .
O2B C13B C14B 118.79(14) . .
O2B C13B C18B 120.41(14) . .
C14B C13B C18B 120.80(15) . .
C13B C14B H14B 120.2 . .
C15B C14B C13B 119.54(16) . .
C15B C14B H14B 120.2 . .
C14B C15B H15B 119.9 . .
C14B C15B C16B 120.23(16) . .
C16B C15B H15B 119.9 . .
C15B C16B H16B 119.8 . .
C17B C16B C15B 120.47(16) . .
C17B C16B H16B 119.8 . .
C16B C17B H17B 120.0 . .
C16B C17B C18B 120.07(16) . .
C18B C17B H17B 120.0 . .
C13B C18B N3B 114.59(14) . .
C17B C18B N3B 126.52(15) . .
C17B C18B C13B 118.86(15) . .
N3B C19B H19B 119.7 . .
N3B C19B C20B 120.67(15) . .
C20B C19B H19B 119.7 . .
C21B C20B C19B 120.44(15) . .
C21B C20B C24B 117.34(15) . .
C24B C20B C19B 122.18(14) . .
C20B C21B H21B 120.1 . .
C22B C21B C20B 119.89(16) . .
C22B C21B H21B 120.1 . .
N4B C22B C21B 122.45(15) . .
N4B C22B H22B 118.8 . .
C21B C22B H22B 118.8 . .
N4B C23B H23B 118.6 . .
N4B C23B C24B 122.83(15) . .
C24B C23B H23B 118.6 . .
C20B C24B H24B 120.3 . .
C23B C24B C20B 119.40(15) . .
C23B C24B H24B 120.3 . .

loop_
_geom_bond_atom_site_label_1
_geom_bond_atom_site_label_2
_geom_bond_distance
_geom_bond_site_symmetry_2
Zn1A Cl1A 2.2340(4) .
Zn1A Cl2A 2.2452(4) .
Zn1A N2A 2.0513(12) .
Zn1A N4A 2.0413(12) .
O1A H1A 0.8400 .
O1A C1A 1.360(2) .
O2A H2AA 0.8400 .
O2A C13A 1.3672(18) .
N1A C6A 1.4138(19) .
N1A C7A 1.2763(19) .
N2A C10A 1.342(2) .
N2A C11A 1.3453(19) .
N3A C18A 1.4119(18) .
N3A C19A 1.275(2) .
N4A C22A 1.3417(18) .
N4A C23A 1.3513(19) .
C1A C2A 1.397(2) .
C1A C6A 1.403(2) .
C2A H2A 0.9500 .
C2A C3A 1.381(3) .
C3A H3A 0.9500 .
C3A C4A 1.391(3) .
C4A H4A 0.9500 .
C4A C5A 1.386(2) .
C5A H5A 0.9500 .
C5A C6A 1.399(2) .
C7A H7A 0.9500 .
C7A C8A 1.474(2) .
C8A C9A 1.394(2) .
C8A C12A 1.390(2) .
C9A H9A 0.9500 .
C9A C10A 1.384(2) .
C10A H10A 0.9500 .
C11A H11A 0.9500 .
C11A C12A 1.377(2) .
C12A H12A 0.9500 .
C13A C14A 1.391(2) .
C13A C18A 1.405(2) .
C14A H14A 0.9500 .
C14A C15A 1.387(2) .
C15A H15A 0.9500 .
C15A C16A 1.392(2) .
C16A H16A 0.9500 .
C16A C17A 1.386(2) .
C17A H17A 0.9500 .
C17A C18A 1.401(2) .
C19A H19A 0.9500 .
C19A C20A 1.472(2) .
C20A C21A 1.392(2) .
C20A C24A 1.399(2) .
C21A H21A 0.9500 .
C21A C22A 1.383(2) .
C22A H22A 0.9500 .
C23A H23A 0.9500 .
C23A C24A 1.380(2) .
C24A H24A 0.9500 .
Zn1B Cl1B 2.2207(4) .
Zn1B Cl2B 2.2342(4) .
Zn1B N2B 2.0521(13) .
Zn1B N4B 2.0489(14) .
O1B H1B 0.8400 .
O1B C1B 1.355(2) .
O2B H2BA 0.8400 .
O2B C13B 1.3679(19) .
N1B C6B 1.4150(19) .
N1B C7B 1.270(2) .
N2B C10B 1.347(2) .
N2B C11B 1.346(2) .
N3B C18B 1.412(2) .
N3B C19B 1.267(2) .
N4B C22B 1.334(2) .
N4B C23B 1.341(2) .
C1B C2B 1.398(2) .
C1B C6B 1.400(2) .
C2B H2B 0.9500 .
C2B C3B 1.377(3) .
C3B H3B 0.9500 .
C3B C4B 1.389(3) .
C4B H4B 0.9500 .
C4B C5B 1.382(2) .
C5B H5B 0.9500 .
C5B C6B 1.400(2) .
C7B H7B 0.9500 .
C7B C8B 1.472(2) .
C8B C9B 1.395(2) .
C8B C12B 1.390(2) .
C9B H9B 0.9500 .
C9B C10B 1.386(2) .
C10B H10B 0.9500 .
C11B H11B 0.9500 .
C11B C12B 1.380(2) .
C12B H12B 0.9500 .
C13B C14B 1.392(2) .
C13B C18B 1.400(2) .
C14B H14B 0.9500 .
C14B C15B 1.383(2) .
C15B H15B 0.9500 .
C15B C16B 1.390(3) .
C16B H16B 0.9500 .
C16B C17B 1.385(3) .
C17B H17B 0.9500 .
C17B C18B 1.399(2) .
C19B H19B 0.9500 .
C19B C20B 1.471(2) .
C20B C21B 1.386(2) .
C20B C24B 1.394(2) .
C21B H21B 0.9500 .
C21B C22B 1.385(2) .
C22B H22B 0.9500 .
C23B H23B 0.9500 .
C23B C24B 1.379(2) .
C24B H24B 0.9500 .

loop_
_geom_torsion_atom_site_label_1
_geom_torsion_atom_site_label_2
_geom_torsion_atom_site_label_3
_geom_torsion_atom_site_label_4
_geom_torsion
_geom_torsion_site_symmetry_1
_geom_torsion_site_symmetry_2
_geom_torsion_site_symmetry_3
_geom_torsion_site_symmetry_4
Zn1A N2A C10A C9A 178.75(12) . . . .
Zn1A N2A C11A C12A -179.40(12) . . . .
Zn1A N4A C22A C21A -179.66(11) . . . .
Zn1A N4A C23A C24A 179.47(12) . . . .
O1A C1A C2A C3A -178.93(14) . . . .
O1A C1A C6A N1A 1.4(2) . . . .
O1A C1A C6A C5A 178.75(14) . . . .
O2A C13A C14A C15A -179.06(14) . . . .
O2A C13A C18A N3A -2.5(2) . . . .
O2A C13A C18A C17A 178.28(13) . . . .
N1A C7A C8A C9A -176.24(14) . . . .
N1A C7A C8A C12A 1.7(2) . . . .
N2A C11A C12A C8A 0.1(2) . . . .
N3A C19A C20A C21A 174.97(14) . . . .
N3A C19A C20A C24A -4.2(2) . . . .
N4A C23A C24A C20A 0.6(2) . . . .
C1A C2A C3A C4A -0.4(2) . . . .
C2A C1A C6A N1A -179.56(14) . . . .
C2A C1A C6A C5A -2.2(2) . . . .
C2A C3A C4A C5A -1.0(2) . . . .
C3A C4A C5A C6A 0.7(2) . . . .
C4A C5A C6A N1A 177.93(15) . . . .
C4A C5A C6A C1A 0.9(2) . . . .
C6A N1A C7A C8A -179.53(13) . . . .
C6A C1A C2A C3A 2.0(2) . . . .
C7A N1A C6A C1A -157.38(14) . . . .
C7A N1A C6A C5A 25.5(2) . . . .
C7A C8A C9A C10A 175.61(15) . . . .
C7A C8A C12A C11A -176.12(14) . . . .
C8A C9A C10A N2A 1.0(3) . . . .
C9A C8A C12A C11A 1.8(2) . . . .
C10A N2A C11A C12A -1.5(2) . . . .
C11A N2A C10A C9A 0.9(2) . . . .
C12A C8A C9A C10A -2.4(2) . . . .
C13A C14A C15A C16A 0.3(2) . . . .
C14A C13A C18A N3A 176.73(13) . . . .
C14A C13A C18A C17A -2.5(2) . . . .
C14A C15A C16A C17A -1.4(2) . . . .
C15A C16A C17A C18A 0.5(2) . . . .
C16A C17A C18A N3A -177.73(14) . . . .
C16A C17A C18A C13A 1.3(2) . . . .
C18A N3A C19A C20A -179.00(13) . . . .
C18A C13A C14A C15A 1.7(2) . . . .
C19A N3A C18A C13A -174.94(14) . . . .
C19A N3A C18A C17A 4.2(2) . . . .
C19A C20A C21A C22A -177.95(13) . . . .
C19A C20A C24A C23A 177.75(14) . . . .
C20A C21A C22A N4A -0.2(2) . . . .
C21A C20A C24A C23A -1.4(2) . . . .
C22A N4A C23A C24A 0.5(2) . . . .
C23A N4A C22A C21A -0.7(2) . . . .
C24A C20A C21A C22A 1.2(2) . . . .
Zn1B N2B C10B C9B 166.92(12) . . . .
Zn1B N2B C11B C12B -167.88(13) . . . .
Zn1B N4B C22B C21B 174.23(14) . . . .
Zn1B N4B C23B C24B -174.52(14) . . . .
O1B C1B C2B C3B 178.86(15) . . . .
O1B C1B C6B N1B 0.4(2) . . . .
O1B C1B C6B C5B -179.13(15) . . . .
O2B C13B C14B C15B 179.81(15) . . . .
O2B C13B C18B N3B 0.9(2) . . . .
O2B C13B C18B C17B 179.13(15) . . . .
N1B C7B C8B C9B 8.9(2) . . . .
N1B C7B C8B C12B -170.03(15) . . . .
N2B C11B C12B C8B 1.0(3) . . . .
N3B C19B C20B C21B -172.37(16) . . . .
N3B C19B C20B C24B 5.4(2) . . . .
N4B C23B C24B C20B -0.2(3) . . . .
C1B C2B C3B C4B 0.9(3) . . . .
C2B C1B C6B N1B -179.80(14) . . . .
C2B C1B C6B C5B 0.6(2) . . . .
C2B C3B C4B C5B -0.6(3) . . . .
C3B C4B C5B C6B 0.4(3) . . . .
C4B C5B C6B N1B -179.87(15) . . . .
C4B C5B C6B C1B -0.4(2) . . . .
C6B N1B C7B C8B 179.25(13) . . . .
C6B C1B C2B C3B -0.9(2) . . . .
C7B N1B C6B C1B 172.16(14) . . . .
C7B N1B C6B C5B -8.3(2) . . . .
C7B C8B C9B C10B -175.54(15) . . . .
C7B C8B C12B C11B 175.00(15) . . . .
C8B C9B C10B N2B 0.2(2) . . . .
C9B C8B C12B C11B -4.0(2) . . . .
C10B N2B C11B C12B 2.7(2) . . . .
C11B N2B C10B C9B -3.3(2) . . . .
C12B C8B C9B C10B 3.4(2) . . . .
C13B C14B C15B C16B 1.0(3) . . . .
C14B C13B C18B N3B -179.53(15) . . . .
C14B C13B C18B C17B -1.3(2) . . . .
C14B C15B C16B C17B -1.1(3) . . . .
C15B C16B C17B C18B 0.0(3) . . . .
C16B C17B C18B N3B 179.15(16) . . . .
C16B C17B C18B C13B 1.2(3) . . . .
C18B N3B C19B C20B 178.11(14) . . . .
C18B C13B C14B C15B 0.3(3) . . . .
C19B N3B C18B C13B -166.03(15) . . . .
C19B N3B C18B C17B 15.9(3) . . . .
C19B C20B C21B C22B 178.74(17) . . . .
C19B C20B C24B C23B -178.85(16) . . . .
C20B C21B C22B N4B 0.5(3) . . . .
C21B C20B C24B C23B -1.0(3) . . . .
C22B N4B C23B C24B 1.6(3) . . . .
C23B N4B C22B C21B -1.7(3) . . . .
C24B C20B C21B C22B 0.9(3) . . . .
